data_7125934
loop_
_publ_author_name
'Zeng, Linwei'
'Chen, Renjie'
'Zhang, Chen'
'Xie, Hujun'
'Cui, Sunliang'

_publ_section_title
;
 Iridium(i)-catalyzed hydration/esterification of 2-alkynylphenols and
 carboxylic acids.
;
_journal_issue 20
_journal_name_full 'Chemical communications (Cambridge, England)'
_journal_page_first 3093
_journal_page_last 3096
_journal_paper_doi 10.1039/c9cc09984k
_journal_volume 56
_journal_year 2020
_chemical_formula_moiety 'C21 H15 N O5'
_chemical_formula_sum 'C21 H15 N O5'
_chemical_formula_weight 361.34
_space_group_crystal_system triclinic
_space_group_IT_number 2
_space_group_name_Hall '-P 1'
_space_group_name_H-M_alt 'P -1'
_atom_sites_solution_hydrogens geom
_atom_sites_solution_primary dual
_audit_creation_date 2018-09-20
_audit_creation_method
;
Olex2 1.2
(compiled 2018.05.29 svn.r3508 for OlexSys, GUI svn.r5506)
;
_audit_update_record
;
2019-01-30 deposited with the CCDC.	2020-02-05 downloaded from the CCDC.
;
_cell_angle_alpha 106.830(16)
_cell_angle_beta 104.080(16)
_cell_angle_gamma 100.237(15)
_cell_formula_units_Z 4
_cell_length_a 11.020(2)
_cell_length_b 11.052(2)
_cell_length_c 16.364(3)
_cell_measurement_reflns_used 2865
_cell_measurement_temperature 296(2)
_cell_measurement_theta_max 29.2435
_cell_measurement_theta_min 1.9650
_cell_volume 1783.0(6)
_computing_cell_refinement
;
CrysAlisPro, Agilent Technologies,
Version 1.171.35.11 (release 16-05-2011 CrysAlis171 .NET)
(compiled May 16 2011,17:55:39)
;
_computing_data_collection
;
CrysAlisPro, Agilent Technologies,
Version 1.171.35.11 (release 16-05-2011 CrysAlis171 .NET)
(compiled May 16 2011,17:55:39)
;
_computing_data_reduction
;
CrysAlisPro, Agilent Technologies,
Version 1.171.35.11 (release 16-05-2011 CrysAlis171 .NET)
(compiled May 16 2011,17:55:39)
;
_computing_molecular_graphics 'Olex2 (Dolomanov et al., 2009)'
_computing_publication_material 'Olex2 (Dolomanov et al., 2009)'
_computing_structure_refinement 'ShelXL (Sheldrick, 2015)'
_computing_structure_solution 'ShelXT (Sheldrick, 2015)'
_diffrn_ambient_temperature 296.15
_diffrn_detector_area_resol_mean 10.3592
_diffrn_measured_fraction_theta_full 0.997
_diffrn_measured_fraction_theta_max 0.997
_diffrn_measurement_details
;
#__ type_ start__ end____ width___ exp.time_
  1 omega  -68.00   21.00   1.0000   10.0000
omega____ theta____ kappa____ phi______ frames
    -      -11.4683  -77.0000   60.0000 89

#__ type_ start__ end____ width___ exp.time_
  2 omega  -54.00   36.00   1.0000   10.0000
omega____ theta____ kappa____ phi______ frames
    -       11.7808  -38.0000 -180.0000 90

#__ type_ start__ end____ width___ exp.time_
  3 omega  -13.00   82.00   1.0000   10.0000
omega____ theta____ kappa____ phi______ frames
    -       11.7808   38.0000    0.0000 95
;
_diffrn_measurement_device_type 'Xcalibur, Atlas, Gemini ultra'
_diffrn_measurement_method '\w scans'
_diffrn_orient_matrix_UB_11 0.0319213000
_diffrn_orient_matrix_UB_12 -0.0196916000
_diffrn_orient_matrix_UB_13 -0.0323563000
_diffrn_orient_matrix_UB_21 -0.0480856000
_diffrn_orient_matrix_UB_22 0.0115165000
_diffrn_orient_matrix_UB_23 -0.0322919000
_diffrn_orient_matrix_UB_31 0.0375439000
_diffrn_orient_matrix_UB_32 0.0657664000
_diffrn_orient_matrix_UB_33 0.0135867000
_diffrn_radiation_monochromator graphite
_diffrn_radiation_type MoK\a
_diffrn_radiation_wavelength 0.71073
_diffrn_reflns_av_R_equivalents 0.0263
_diffrn_reflns_av_unetI/netI 0.0445
_diffrn_reflns_Laue_measured_fraction_full 0.997
_diffrn_reflns_Laue_measured_fraction_max 0.997
_diffrn_reflns_limit_h_max 11
_diffrn_reflns_limit_h_min -13
_diffrn_reflns_limit_k_max 11
_diffrn_reflns_limit_k_min -13
_diffrn_reflns_limit_l_max 19
_diffrn_reflns_limit_l_min -15
_diffrn_reflns_number 11606
_diffrn_reflns_point_group_measured_fraction_full 0.997
_diffrn_reflns_point_group_measured_fraction_max 0.997
_diffrn_reflns_theta_full 25.242
_diffrn_reflns_theta_max 25.347
_diffrn_reflns_theta_min 1.990
_diffrn_source 'Enhance (Mo) X-ray Source'
_exptl_absorpt_coefficient_mu 0.097
_exptl_absorpt_correction_T_max 1.00000
_exptl_absorpt_correction_T_min 0.93304
_exptl_absorpt_correction_type multi-scan
_exptl_absorpt_process_details
;
CrysAlisPro, Agilent Technologies,
Version 1.171.35.11 (release 16-05-2011 CrysAlis171 .NET)
(compiled May 16 2011,17:55:39)
Empirical absorption correction using spherical harmonics,
 implemented in SCALE3 ABSPACK scaling algorithm.
;
_exptl_crystal_colour yellow
_exptl_crystal_colour_primary yellow
_exptl_crystal_density_diffrn 1.346
_exptl_crystal_description block
_exptl_crystal_F_000 752
_exptl_crystal_size_max 0.49
_exptl_crystal_size_mid 0.46
_exptl_crystal_size_min 0.38
_refine_diff_density_max 0.234
_refine_diff_density_min -0.234
_refine_diff_density_rms 0.043
_refine_ls_extinction_method none
_refine_ls_goodness_of_fit_ref 1.036
_refine_ls_hydrogen_treatment constr
_refine_ls_matrix_type full
_refine_ls_number_parameters 487
_refine_ls_number_reflns 6500
_refine_ls_number_restraints 0
_refine_ls_restrained_S_all 1.036
_refine_ls_R_factor_all 0.0835
_refine_ls_R_factor_gt 0.0526
_refine_ls_shift/su_max 0.001
_refine_ls_shift/su_mean 0.000
_refine_ls_structure_factor_coef Fsqd
_refine_ls_weighting_details 'w=1/[\s^2^(Fo^2^)+(0.0640P)^2^+0.3284P] where P=(Fo^2^+2Fc^2^)/3'
_refine_ls_weighting_scheme calc
_refine_ls_wR_factor_gt 0.1258
_refine_ls_wR_factor_ref 0.1532
_reflns_Friedel_coverage 0.000
_reflns_number_gt 4355
_reflns_number_total 6500
_reflns_threshold_expression 'I > 2\s(I)'
_cod_data_source_file c9cc09984k2.cif
_cod_data_source_block 180919_zlw_8_78_2
_cod_depositor_comments 'Adding full bibliography for 7125932--7125934.cif.'
_cod_original_cell_volume 1782.9(6)
_cod_database_code 7125934
_shelx_shelxl_version_number 2016/6
_chemical_oxdiff_formula 'c h n o'
_shelx_space_group_comment
;
The symmetry employed for this shelxl refinement is uniquely defined
by the following loop, which should always be used as a source of
symmetry information in preference to the above space-group names.
They are only intended as comments.
;
_shelx_estimated_absorpt_t_max 0.964
_shelx_estimated_absorpt_t_min 0.954
_reflns_odcompleteness_completeness 99.55
_reflns_odcompleteness_iscentric 1
_reflns_odcompleteness_theta 26.32
_olex2_refinement_description
;
1. Fixed Uiso
 At 1.2 times of:
  All C(H) groups, All C(H,H) groups
2.a Secondary CH2 refined with riding coordinates:
 C7(H7A,H7B), C28(H28A,H28B)
2.b Aromatic/amide H refined with riding coordinates:
 C1(H1), C2(H2), C3(H3), C4(H4), C5(H5), C10(H10), C11(H11), C12(H12),
 C13(H13), C17(H17), C18(H18), C20(H20), C21(H21), C22(H22), C23(H23), C24(H24),
  C25(H25), C26(H26), C31(H31), C32(H32), C33(H33), C34(H34), C38(H38),
 C39(H39), C41(H41), C42(H42)
;
_olex2_submission_special_instructions 'No special instructions were received'

loop_
_space_group_symop_operation_xyz
'x, y, z'
'-x, -y, -z'

loop_
_atom_site_label
_atom_site_type_symbol
_atom_site_fract_x
_atom_site_fract_y
_atom_site_fract_z
_atom_site_U_iso_or_equiv
_atom_site_adp_type
_atom_site_occupancy
_atom_site_site_symmetry_order
_atom_site_calc_flag
_atom_site_refinement_flags_posn
O1 O 0.17816(16) 0.60016(18) 0.65943(14) 0.0810(6) Uani 1 1 d .
O2 O 0.33084(13) 0.55422(13) 0.79641(11) 0.0550(4) Uani 1 1 d .
O3 O 0.39060(16) 0.42776(17) 0.68707(13) 0.0770(5) Uani 1 1 d .
O4 O 0.7812(2) 1.0932(2) 0.8293(2) 0.1310(10) Uani 1 1 d .
O5 O 0.9155(2) 0.9754(2) 0.82152(17) 0.1033(7) Uani 1 1 d .
N1 N 0.8063(2) 0.9884(3) 0.81597(18) 0.0850(7) Uani 1 1 d .
C1 C 0.0196(3) 0.8026(3) 0.66921(19) 0.0713(7) Uani 1 1 d .
H1 H 0.074406 0.816786 0.726118 0.086 Uiso 1 1 calc R
C2 C 0.0118(3) 0.9063(3) 0.6416(3) 0.0925(9) Uani 1 1 d .
H2 H 0.061415 0.990242 0.679365 0.111 Uiso 1 1 calc R
C3 C -0.0680(4) 0.8881(4) 0.5590(3) 0.1057(12) Uani 1 1 d .
H3 H -0.074178 0.959550 0.540634 0.127 Uiso 1 1 calc R
C4 C -0.1393(4) 0.7644(5) 0.5031(3) 0.1103(12) Uani 1 1 d .
H4 H -0.192977 0.750914 0.445924 0.132 Uiso 1 1 calc R
C5 C -0.1310(3) 0.6603(3) 0.5319(2) 0.0834(8) Uani 1 1 d .
H5 H -0.180243 0.576171 0.494181 0.100 Uiso 1 1 calc R
C6 C -0.0510(2) 0.6786(2) 0.61561(17) 0.0572(6) Uani 1 1 d .
C7 C -0.0453(2) 0.5648(3) 0.6477(2) 0.0796(8) Uani 1 1 d .
H7A H -0.103295 0.485866 0.600232 0.095 Uiso 1 1 calc R
H7B H -0.077853 0.578423 0.698737 0.095 Uiso 1 1 calc R
C8 C 0.0871(2) 0.5424(2) 0.67482(17) 0.0582(6) Uani 1 1 d .
C9 C 0.1021(2) 0.4469(2) 0.72240(16) 0.0515(5) Uani 1 1 d .
C10 C -0.0052(2) 0.3498(2) 0.71398(18) 0.0635(6) Uani 1 1 d .
H10 H -0.086788 0.344240 0.677685 0.076 Uiso 1 1 calc R
C11 C 0.0078(3) 0.2622(2) 0.7584(2) 0.0719(7) Uani 1 1 d .
H11 H -0.064410 0.197194 0.751155 0.086 Uiso 1 1 calc R
C12 C 0.1271(3) 0.2706(2) 0.81334(19) 0.0711(7) Uani 1 1 d .
H12 H 0.135305 0.211293 0.843366 0.085 Uiso 1 1 calc R
C13 C 0.2355(2) 0.3666(2) 0.82452(18) 0.0635(6) Uani 1 1 d .
H13 H 0.316311 0.373025 0.862355 0.076 Uiso 1 1 calc R
C14 C 0.2215(2) 0.45211(19) 0.77871(16) 0.0511(5) Uani 1 1 d .
C15 C 0.4057(2) 0.5325(2) 0.74257(17) 0.0541(5) Uani 1 1 d .
C16 C 0.5088(2) 0.6530(2) 0.76213(16) 0.0523(5) Uani 1 1 d .
C17 C 0.6146(2) 0.6397(2) 0.73162(18) 0.0681(7) Uani 1 1 d .
H17 H 0.619533 0.557135 0.699572 0.082 Uiso 1 1 calc R
C18 C 0.7129(2) 0.7505(3) 0.7493(2) 0.0752(8) Uani 1 1 d .
H18 H 0.785060 0.743308 0.730218 0.090 Uiso 1 1 calc R
C19 C 0.7013(2) 0.8705(2) 0.79537(19) 0.0651(7) Uani 1 1 d .
C20 C 0.5970(2) 0.8860(2) 0.82454(18) 0.0639(6) Uani 1 1 d .
H20 H 0.591205 0.969109 0.854734 0.077 Uiso 1 1 calc R
C21 C 0.5005(2) 0.7757(2) 0.80822(17) 0.0580(6) Uani 1 1 d .
H21 H 0.429389 0.784120 0.828370 0.070 Uiso 1 1 calc R
O6 O 0.65110(17) 0.33398(16) 0.75087(11) 0.0737(5) Uani 1 1 d .
O7 O 0.69089(13) 0.36618(13) 0.92358(10) 0.0504(4) Uani 1 1 d .
O8 O 0.58109(15) 0.51713(15) 0.91567(13) 0.0683(5) Uani 1 1 d .
O9 O 1.1679(2) 0.94198(19) 0.97703(17) 0.1039(7) Uani 1 1 d .
O10 O 1.21058(19) 0.77703(19) 0.89502(16) 0.0913(6) Uani 1 1 d .
N2 N 1.14420(19) 0.8246(2) 0.93713(15) 0.0634(5) Uani 1 1 d .
C22 C 0.6812(3) 0.1272(3) 0.55817(19) 0.0769(8) Uani 1 1 d .
H22 H 0.710185 0.072857 0.588130 0.092 Uiso 1 1 calc R
C23 C 0.7419(3) 0.1580(3) 0.5005(2) 0.0923(9) Uani 1 1 d .
H23 H 0.811465 0.124927 0.491774 0.111 Uiso 1 1 calc R
C24 C 0.7017(4) 0.2355(4) 0.4567(2) 0.1016(12) Uani 1 1 d .
H24 H 0.742763 0.255408 0.417020 0.122 Uiso 1 1 calc R
C25 C 0.6009(5) 0.2856(4) 0.4697(3) 0.1168(13) Uani 1 1 d .
H25 H 0.573271 0.339855 0.439251 0.140 Uiso 1 1 calc R
C26 C 0.5386(3) 0.2550(3) 0.5294(2) 0.0964(10) Uani 1 1 d .
H26 H 0.470280 0.289619 0.539227 0.116 Uiso 1 1 calc R
C27 C 0.5790(3) 0.1743(2) 0.57282(16) 0.0649(7) Uani 1 1 d .
C28 C 0.5128(3) 0.1395(3) 0.63689(17) 0.0778(8) Uani 1 1 d .
H28A H 0.421494 0.135025 0.614893 0.093 Uiso 1 1 calc R
H28B H 0.518969 0.052980 0.636697 0.093 Uiso 1 1 calc R
C29 C 0.5679(2) 0.2341(2) 0.73204(15) 0.0525(5) Uani 1 1 d .
C30 C 0.5147(2) 0.20064(19) 0.80117(15) 0.0484(5) Uani 1 1 d .
C31 C 0.4036(2) 0.0969(2) 0.77586(17) 0.0590(6) Uani 1 1 d .
H31 H 0.360688 0.049927 0.715184 0.071 Uiso 1 1 calc R
C32 C 0.3569(2) 0.0632(2) 0.83957(18) 0.0627(6) Uani 1 1 d .
H32 H 0.283050 -0.005997 0.821426 0.075 Uiso 1 1 calc R
C33 C 0.4186(2) 0.1312(2) 0.92934(18) 0.0622(6) Uani 1 1 d .
H33 H 0.387058 0.107493 0.971879 0.075 Uiso 1 1 calc R
C34 C 0.5276(2) 0.2350(2) 0.95675(16) 0.0573(6) Uani 1 1 d .
H34 H 0.568791 0.282444 1.017574 0.069 Uiso 1 1 calc R
C35 C 0.57435(19) 0.26723(19) 0.89335(15) 0.0475(5) Uani 1 1 d .
C36 C 0.6803(2) 0.4858(2) 0.92226(14) 0.0478(5) Uani 1 1 d .
C37 C 0.80606(19) 0.57244(19) 0.93160(14) 0.0459(5) Uani 1 1 d .
C38 C 0.9053(2) 0.5224(2) 0.91049(15) 0.0520(5) Uani 1 1 d .
H38 H 0.896827 0.432745 0.894556 0.062 Uiso 1 1 calc R
C39 C 1.0172(2) 0.6050(2) 0.91295(16) 0.0551(6) Uani 1 1 d .
H39 H 1.083660 0.571843 0.897730 0.066 Uiso 1 1 calc R
C40 C 1.0278(2) 0.7372(2) 0.93840(15) 0.0510(5) Uani 1 1 d .
C41 C 0.9325(2) 0.7899(2) 0.96203(19) 0.0673(7) Uani 1 1 d .
H41 H 0.943245 0.880097 0.980941 0.081 Uiso 1 1 calc R
C42 C 0.8204(2) 0.7059(2) 0.95707(18) 0.0641(7) Uani 1 1 d .
H42 H 0.753439 0.739552 0.971061 0.077 Uiso 1 1 calc R

loop_
_atom_site_aniso_label
_atom_site_aniso_U_11
_atom_site_aniso_U_22
_atom_site_aniso_U_33
_atom_site_aniso_U_23
_atom_site_aniso_U_13
_atom_site_aniso_U_12
O1 0.0636(11) 0.0939(13) 0.1198(16) 0.0679(13) 0.0475(11) 0.0266(9)
O2 0.0442(8) 0.0484(8) 0.0681(10) 0.0134(7) 0.0243(8) 0.0044(6)
O3 0.0641(11) 0.0646(11) 0.0881(14) 0.0009(10) 0.0366(10) 0.0080(8)
O4 0.1112(18) 0.0765(15) 0.238(3) 0.0766(19) 0.091(2) 0.0176(13)
O5 0.0732(14) 0.0963(15) 0.133(2) 0.0243(14) 0.0558(14) -0.0027(11)
N1 0.0766(17) 0.0776(16) 0.114(2) 0.0402(15) 0.0538(15) 0.0067(13)
C1 0.0766(17) 0.0661(16) 0.0609(17) 0.0154(13) 0.0164(14) 0.0127(13)
C2 0.098(2) 0.0649(18) 0.118(3) 0.0294(19) 0.040(2) 0.0244(16)
C3 0.104(3) 0.113(3) 0.154(4) 0.090(3) 0.061(3) 0.059(2)
C4 0.097(3) 0.162(4) 0.088(3) 0.071(3) 0.015(2) 0.046(3)
C5 0.0714(18) 0.090(2) 0.0693(19) 0.0142(16) 0.0077(15) 0.0155(15)
C6 0.0476(13) 0.0597(14) 0.0617(16) 0.0183(12) 0.0155(12) 0.0152(10)
C7 0.0547(15) 0.0782(18) 0.108(2) 0.0434(17) 0.0208(15) 0.0118(13)
C8 0.0503(13) 0.0534(13) 0.0729(17) 0.0228(12) 0.0248(12) 0.0095(10)
C9 0.0458(12) 0.0462(12) 0.0619(15) 0.0158(11) 0.0232(11) 0.0069(9)
C10 0.0495(13) 0.0553(14) 0.0797(18) 0.0206(13) 0.0206(12) 0.0038(10)
C11 0.0671(17) 0.0504(14) 0.098(2) 0.0261(14) 0.0356(16) 0.0000(11)
C12 0.0831(19) 0.0574(15) 0.085(2) 0.0338(14) 0.0374(16) 0.0177(13)
C13 0.0632(15) 0.0602(14) 0.0709(17) 0.0254(13) 0.0247(13) 0.0166(11)
C14 0.0476(13) 0.0424(11) 0.0632(15) 0.0134(10) 0.0267(11) 0.0068(9)
C15 0.0449(12) 0.0557(13) 0.0617(15) 0.0173(12) 0.0212(11) 0.0127(10)
C16 0.0474(12) 0.0571(13) 0.0578(14) 0.0237(11) 0.0223(11) 0.0131(10)
C17 0.0601(15) 0.0645(15) 0.0812(19) 0.0157(13) 0.0386(14) 0.0137(12)
C18 0.0615(16) 0.0780(18) 0.092(2) 0.0244(16) 0.0469(15) 0.0109(13)
C19 0.0597(15) 0.0623(15) 0.0822(18) 0.0321(14) 0.0360(14) 0.0073(11)
C20 0.0643(15) 0.0539(13) 0.0843(19) 0.0297(13) 0.0364(14) 0.0146(11)
C21 0.0524(13) 0.0567(13) 0.0757(17) 0.0274(12) 0.0330(12) 0.0153(10)
O6 0.0851(12) 0.0628(10) 0.0552(11) 0.0146(8) 0.0234(9) -0.0160(9)
O7 0.0456(8) 0.0482(8) 0.0522(9) 0.0163(7) 0.0132(7) 0.0047(6)
O8 0.0486(10) 0.0581(10) 0.0961(14) 0.0222(9) 0.0268(9) 0.0108(8)
O9 0.0861(14) 0.0598(12) 0.147(2) 0.0111(13) 0.0564(14) -0.0115(10)
O10 0.0788(13) 0.0846(13) 0.1221(18) 0.0341(13) 0.0612(13) 0.0121(10)
N2 0.0537(12) 0.0625(13) 0.0715(15) 0.0225(11) 0.0237(11) 0.0049(10)
C22 0.0781(19) 0.0801(18) 0.0600(17) 0.0183(14) 0.0183(15) 0.0053(15)
C23 0.081(2) 0.103(2) 0.075(2) 0.0141(19) 0.0335(17) -0.0032(17)
C24 0.122(3) 0.094(2) 0.068(2) 0.0174(19) 0.042(2) -0.020(2)
C25 0.162(4) 0.109(3) 0.094(3) 0.061(2) 0.039(3) 0.026(3)
C26 0.107(2) 0.105(2) 0.087(2) 0.043(2) 0.0363(19) 0.0280(19)
C27 0.0688(17) 0.0620(15) 0.0441(14) 0.0097(12) 0.0143(12) -0.0110(12)
C28 0.0835(19) 0.0750(17) 0.0537(16) 0.0106(13) 0.0251(14) -0.0150(14)
C29 0.0535(13) 0.0478(12) 0.0489(14) 0.0146(10) 0.0142(11) 0.0019(10)
C30 0.0490(12) 0.0414(11) 0.0519(14) 0.0152(10) 0.0171(10) 0.0053(9)
C31 0.0575(14) 0.0518(13) 0.0580(15) 0.0155(11) 0.0163(12) -0.0001(10)
C32 0.0548(14) 0.0547(13) 0.0782(19) 0.0242(13) 0.0287(13) 0.0013(11)
C33 0.0665(15) 0.0628(14) 0.0691(18) 0.0295(13) 0.0367(14) 0.0133(12)
C34 0.0611(14) 0.0609(14) 0.0521(14) 0.0200(11) 0.0249(11) 0.0113(11)
C35 0.0442(12) 0.0445(11) 0.0531(14) 0.0175(10) 0.0170(10) 0.0069(9)
C36 0.0481(13) 0.0466(12) 0.0433(13) 0.0092(10) 0.0160(10) 0.0076(9)
C37 0.0452(12) 0.0455(11) 0.0416(12) 0.0103(9) 0.0137(9) 0.0067(9)
C38 0.0548(13) 0.0442(12) 0.0575(14) 0.0155(10) 0.0222(11) 0.0115(10)
C39 0.0508(13) 0.0576(13) 0.0617(15) 0.0202(11) 0.0261(11) 0.0154(10)
C40 0.0453(12) 0.0521(12) 0.0494(13) 0.0149(10) 0.0157(10) 0.0016(9)
C41 0.0582(15) 0.0423(12) 0.092(2) 0.0099(12) 0.0282(14) 0.0053(10)
C42 0.0512(13) 0.0484(13) 0.0839(19) 0.0071(12) 0.0288(13) 0.0083(10)

loop_
_atom_type_symbol
_atom_type_description
_atom_type_scat_dispersion_real
_atom_type_scat_dispersion_imag
_atom_type_scat_source
C C 0.0033 0.0016 'International Tables Vol C Tables 4.2.6.8 and 6.1.1.4'
H H 0.0000 0.0000 'International Tables Vol C Tables 4.2.6.8 and 6.1.1.4'
N N 0.0061 0.0033 'International Tables Vol C Tables 4.2.6.8 and 6.1.1.4'
O O 0.0106 0.0060 'International Tables Vol C Tables 4.2.6.8 and 6.1.1.4'

loop_
_geom_angle_atom_site_label_1
_geom_angle_atom_site_label_2
_geom_angle_atom_site_label_3
_geom_angle
C15 O2 C14 117.14(17)
O4 N1 O5 123.4(2)
O4 N1 C19 118.6(2)
O5 N1 C19 117.9(2)
C2 C1 H1 119.3
C2 C1 C6 121.4(3)
C6 C1 H1 119.3
C1 C2 H2 119.8
C3 C2 C1 120.3(3)
C3 C2 H2 119.8
C2 C3 H3 120.1
C2 C3 C4 119.7(3)
C4 C3 H3 120.1
C3 C4 H4 120.3
C3 C4 C5 119.4(3)
C5 C4 H4 120.3
C4 C5 H5 119.6
C6 C5 C4 120.9(3)
C6 C5 H5 119.6
C1 C6 C5 118.2(2)
C1 C6 C7 121.2(2)
C5 C6 C7 120.6(2)
C6 C7 H7A 108.4
C6 C7 H7B 108.4
C6 C7 C8 115.4(2)
H7A C7 H7B 107.5
C8 C7 H7A 108.4
C8 C7 H7B 108.4
O1 C8 C7 121.6(2)
O1 C8 C9 121.2(2)
C9 C8 C7 117.23(19)
C10 C9 C8 120.9(2)
C14 C9 C8 122.08(18)
C14 C9 C10 117.00(19)
C9 C10 H10 119.4
C11 C10 C9 121.2(2)
C11 C10 H10 119.4
C10 C11 H11 120.0
C12 C11 C10 120.1(2)
C12 C11 H11 120.0
C11 C12 H12 119.7
C11 C12 C13 120.6(2)
C13 C12 H12 119.7
C12 C13 H13 120.6
C14 C13 C12 118.8(2)
C14 C13 H13 120.6
C9 C14 O2 119.87(18)
C13 C14 O2 117.5(2)
C13 C14 C9 122.41(19)
O2 C15 C16 111.4(2)
O3 C15 O2 123.4(2)
O3 C15 C16 125.2(2)
C17 C16 C15 118.3(2)
C21 C16 C15 121.6(2)
C21 C16 C17 120.2(2)
C16 C17 H17 120.2
C18 C17 C16 119.6(2)
C18 C17 H17 120.2
C17 C18 H18 120.7
C19 C18 C17 118.6(2)
C19 C18 H18 120.7
C18 C19 N1 118.9(2)
C20 C19 N1 118.2(2)
C20 C19 C18 122.8(2)
C19 C20 H20 120.7
C19 C20 C21 118.5(2)
C21 C20 H20 120.7
C16 C21 H21 119.8
C20 C21 C16 120.3(2)
C20 C21 H21 119.8
C36 O7 C35 116.40(15)
O9 N2 C40 118.6(2)
O10 N2 O9 122.9(2)
O10 N2 C40 118.5(2)
C23 C22 H22 119.3
C23 C22 C27 121.5(3)
C27 C22 H22 119.3
C22 C23 H23 119.9
C24 C23 C22 120.2(3)
C24 C23 H23 119.9
C23 C24 H24 119.8
C23 C24 C25 120.3(3)
C25 C24 H24 119.8
C24 C25 H25 120.1
C24 C25 C26 119.7(3)
C26 C25 H25 120.1
C25 C26 H26 120.2
C27 C26 C25 119.5(3)
C27 C26 H26 120.2
C22 C27 C28 120.9(3)
C26 C27 C22 118.7(3)
C26 C27 C28 120.4(3)
C27 C28 H28A 108.6
C27 C28 H28B 108.6
H28A C28 H28B 107.6
C29 C28 C27 114.52(19)
C29 C28 H28A 108.6
C29 C28 H28B 108.6
O6 C29 C28 120.3(2)
O6 C29 C30 121.9(2)
C30 C29 C28 117.71(18)
C31 C30 C29 121.0(2)
C35 C30 C29 122.44(18)
C35 C30 C31 116.53(19)
C30 C31 H31 119.5
C32 C31 C30 121.1(2)
C32 C31 H31 119.5
C31 C32 H32 119.8
C33 C32 C31 120.4(2)
C33 C32 H32 119.8
C32 C33 H33 120.0
C32 C33 C34 120.1(2)
C34 C33 H33 120.0
C33 C34 H34 120.4
C35 C34 C33 119.3(2)
C35 C34 H34 120.4
C30 C35 O7 119.53(18)
C34 C35 O7 117.8(2)
C34 C35 C30 122.59(19)
O7 C36 C37 112.05(18)
O8 C36 O7 123.26(18)
O8 C36 C37 124.69(19)
C38 C37 C36 121.80(18)
C42 C37 C36 118.51(19)
C42 C37 C38 119.58(19)
C37 C38 H38 119.8
C39 C38 C37 120.3(2)
C39 C38 H38 119.8
C38 C39 H39 120.8
C40 C39 C38 118.4(2)
C40 C39 H39 120.8
C39 C40 N2 118.5(2)
C41 C40 N2 119.0(2)
C41 C40 C39 122.51(19)
C40 C41 H41 120.9
C40 C41 C42 118.3(2)
C42 C41 H41 120.9
C37 C42 H42 119.6
C41 C42 C37 120.8(2)
C41 C42 H42 119.6

loop_
_geom_bond_atom_site_label_1
_geom_bond_atom_site_label_2
_geom_bond_distance
O1 C8 1.211(3)
O2 C14 1.402(2)
O2 C15 1.348(3)
O3 C15 1.201(3)
O4 N1 1.209(3)
O5 N1 1.222(3)
N1 C19 1.473(3)
C1 H1 0.9300
C1 C2 1.357(4)
C1 C6 1.358(3)
C2 H2 0.9300
C2 C3 1.356(5)
C3 H3 0.9300
C3 C4 1.367(5)
C4 H4 0.9300
C4 C5 1.374(4)
C5 H5 0.9300
C5 C6 1.372(4)
C6 C7 1.502(3)
C7 H7A 0.9700
C7 H7B 0.9700
C7 C8 1.505(3)
C8 C9 1.490(3)
C9 C10 1.397(3)
C9 C14 1.392(3)
C10 H10 0.9300
C10 C11 1.376(3)
C11 H11 0.9300
C11 C12 1.370(4)
C12 H12 0.9300
C12 C13 1.385(3)
C13 H13 0.9300
C13 C14 1.373(3)
C15 C16 1.485(3)
C16 C17 1.390(3)
C16 C21 1.380(3)
C17 H17 0.9300
C17 C18 1.388(3)
C18 H18 0.9300
C18 C19 1.369(4)
C19 C20 1.367(3)
C20 H20 0.9300
C20 C21 1.378(3)
C21 H21 0.9300
O6 C29 1.208(2)
O7 C35 1.403(2)
O7 C36 1.354(2)
O8 C36 1.194(2)
O9 N2 1.218(3)
O10 N2 1.208(3)
N2 C40 1.471(3)
C22 H22 0.9300
C22 C23 1.366(4)
C22 C27 1.366(4)
C23 H23 0.9300
C23 C24 1.334(5)
C24 H24 0.9300
C24 C25 1.361(5)
C25 H25 0.9300
C25 C26 1.405(5)
C26 H26 0.9300
C26 C27 1.360(4)
C27 C28 1.512(3)
C28 H28A 0.9700
C28 H28B 0.9700
C28 C29 1.502(3)
C29 C30 1.499(3)
C30 C31 1.402(3)
C30 C35 1.397(3)
C31 H31 0.9300
C31 C32 1.381(3)
C32 H32 0.9300
C32 C33 1.371(4)
C33 H33 0.9300
C33 C34 1.382(3)
C34 H34 0.9300
C34 C35 1.370(3)
C36 C37 1.484(3)
C37 C38 1.382(3)
C37 C42 1.380(3)
C38 H38 0.9300
C38 C39 1.381(3)
C39 H39 0.9300
C39 C40 1.373(3)
C40 C41 1.370(3)
C41 H41 0.9300
C41 C42 1.376(3)
C42 H42 0.9300
